data_7104552
loop_
_publ_author_name
'Ni, Jun'
'Zhang, Li-Yi'
'Wen, Hui-Min'
'Chen, Zhong-Ning'

_publ_section_title
;
 Luminescence vapochromic properties of a platinum(II) complex with
 5,5'-bis(trimethylsilylethynyl)-2,2'-bipyridine.
;
_journal_issue 25
_journal_name_full 'Chemical communications (Cambridge, England)'
_journal_page_first 3801
_journal_page_last 3803
_journal_paper_doi 10.1039/b901248f
_journal_volume 34
_journal_year 2009
_chemical_formula_sum 'C45 H40 Cl2 N6 Pt Si2'
_chemical_formula_weight 987.00
_chemical_name_systematic
;
?
;
_space_group_IT_number 2
_symmetry_cell_setting triclinic
_symmetry_space_group_name_Hall '-P 1'
_symmetry_space_group_name_H-M 'P -1'
_atom_sites_solution_hydrogens geom
_atom_sites_solution_primary direct
_atom_sites_solution_secondary difmap
_audit_creation_method SHELXL-97
_cell_angle_alpha 110.080(10)
_cell_angle_beta 95.310(10)
_cell_angle_gamma 98.440(10)
_cell_formula_units_Z 2
_cell_length_a 10.871(2)
_cell_length_b 13.0950(10)
_cell_length_c 16.6330(10)
_cell_measurement_reflns_used 6221
_cell_measurement_temperature 293(2)
_cell_measurement_theta_max 27.4835
_cell_measurement_theta_min 2.4898
_cell_volume 2173.6(5)
_computing_cell_refinement 'Bruker XSCANS'
_computing_data_collection 'Bruker XSCANS'
_computing_data_reduction 'Bruker SHELXTL'
_computing_molecular_graphics 'Bruker SHELXTL'
_computing_publication_material 'Bruker SHELXTL'
_computing_structure_refinement 'SHELXL-97 (Sheldrick, 1997)'
_computing_structure_solution 'SHELXS-97 (Sheldrick, 1990)'
_diffrn_ambient_temperature 293(2)
_diffrn_measured_fraction_theta_full 0.982
_diffrn_measured_fraction_theta_max 0.982
_diffrn_measurement_device_type Saturn70
_diffrn_measurement_method '\w scans'
_diffrn_radiation_monochromator 'Graphite Monochromator'
_diffrn_radiation_source 'fine-focus sealed tube'
_diffrn_radiation_type MoK\a
_diffrn_radiation_wavelength 0.71073
_diffrn_reflns_av_R_equivalents 0.0244
_diffrn_reflns_av_sigmaI/netI 0.0411
_diffrn_reflns_limit_h_max 13
_diffrn_reflns_limit_h_min -13
_diffrn_reflns_limit_k_max 17
_diffrn_reflns_limit_k_min -13
_diffrn_reflns_limit_l_max 21
_diffrn_reflns_limit_l_min -21
_diffrn_reflns_number 16765
_diffrn_reflns_theta_full 27.48
_diffrn_reflns_theta_max 27.48
_diffrn_reflns_theta_min 2.49
_exptl_absorpt_coefficient_mu 3.445
_exptl_absorpt_correction_T_max 0.712
_exptl_absorpt_correction_T_min 0.558
_exptl_absorpt_correction_type multi-scan
_exptl_absorpt_process_details 'SADABS, Bruker(2000)'
_exptl_crystal_colour Red
_exptl_crystal_density_diffrn 1.508
_exptl_crystal_density_method 'not measured'
_exptl_crystal_description Prism
_exptl_crystal_F_000 984
_exptl_crystal_size_max 0.3000
_exptl_crystal_size_mid 0.1500
_exptl_crystal_size_min 0.1000
_refine_diff_density_max 1.455
_refine_diff_density_min -1.306
_refine_diff_density_rms 0.086
_refine_ls_extinction_method none
_refine_ls_goodness_of_fit_ref 1.014
_refine_ls_hydrogen_treatment constr
_refine_ls_matrix_type full
_refine_ls_number_parameters 511
_refine_ls_number_reflns 9783
_refine_ls_number_restraints 0
_refine_ls_restrained_S_all 1.014
_refine_ls_R_factor_all 0.0345
_refine_ls_R_factor_gt 0.0295
_refine_ls_shift/su_max 0.003
_refine_ls_shift/su_mean 0.000
_refine_ls_structure_factor_coef Fsqd
_refine_ls_weighting_details 'calc w=1/[\s^2^(Fo^2^)+(0.0380P)^2^+0.0000P] where P=(Fo^2^+2Fc^2^)/3'
_refine_ls_weighting_scheme calc
_refine_ls_wR_factor_gt 0.0710
_refine_ls_wR_factor_ref 0.0733
_reflns_number_gt 8682
_reflns_number_total 9783
_reflns_threshold_expression >2sigma(I)
_cod_data_source_file b901248f.txt
_cod_data_source_block 1.CH2Cl2
_cod_depositor_comments
;
The following automatic conversions were performed:
'_symmetry_cell_setting' value 'Triclinic' changed to 'triclinic'
according to '/home/saulius/struct/CIF-dictionaries/cif_core.dic'
dictionary named 'cif_core.dic' version 2.4.1 from
2010-06-29.

'_exptl_absorpt_correction_type' value 'Multi-scan' changed
to 'multi-scan' according to
'/home/saulius/struct/CIF-dictionaries/cif_core.dic' dictionary named
'cif_core.dic' version 2.4.1 from 2010-06-29.

Automatic conversion script
Id: cif_fix_enum 1527 2010-12-29 10:47:43Z saulius 
;
_cod_database_code 7104552

loop_
_symmetry_equiv_pos_as_xyz
'x, y, z'
'-x, -y, -z'

loop_
_atom_site_label
_atom_site_type_symbol
_atom_site_fract_x
_atom_site_fract_y
_atom_site_fract_z
_atom_site_U_iso_or_equiv
_atom_site_adp_type
_atom_site_occupancy
_atom_site_symmetry_multiplicity
_atom_site_calc_flag
_atom_site_refinement_flags
_atom_site_disorder_assembly
_atom_site_disorder_group
Pt1 Pt 0.253843(11) 0.987686(9) 1.001098(7) 0.03741(5) Uani 1 1 d . . .
Si1 Si 0.85369(10) 1.23827(8) 1.37341(6) 0.0500(2) Uani 1 1 d . . .
Si2 Si -0.29397(10) 1.01844(9) 0.65054(7) 0.0538(3) Uani 1 1 d . . .
N1 N 0.3828(3) 1.1323(2) 1.06635(16) 0.0357(6) Uani 1 1 d . . .
N2 N 0.1777(3) 1.0969(2) 0.95668(16) 0.0379(6) Uani 1 1 d . . .
N3 N 0.6809(3) 0.8468(2) 1.23382(18) 0.0490(7) Uani 1 1 d . . .
N4 N 0.7453(3) 0.5958(2) 1.25626(19) 0.0542(7) Uani 1 1 d . . .
N5 N -0.2739(3) 0.6969(2) 0.74068(19) 0.0501(7) Uani 1 1 d . . .
N6 N -0.4164(3) 0.4073(3) 0.6355(3) 0.0711(10) Uani 1 1 d . . .
C1 C 0.4840(3) 1.1432(3) 1.12259(19) 0.0426(7) Uani 1 1 d . . .
H1 H 0.5024 1.0803 1.1313 0.051 Uiso 1 1 calc R . .
C2 C 0.5636(3) 1.2447(3) 1.1689(2) 0.0414(7) Uani 1 1 d . . .
C3 C 0.5362(3) 1.3378(3) 1.1532(2) 0.0457(8) Uani 1 1 d . . .
H3 H 0.5871 1.4070 1.1828 0.055 Uiso 1 1 calc R . .
C4 C 0.4336(3) 1.3265(3) 1.0941(2) 0.0451(8) Uani 1 1 d . . .
H4 H 0.4161 1.3881 1.0827 0.054 Uiso 1 1 calc R . .
C5 C 0.3557(3) 1.2235(2) 1.05081(19) 0.0373(7) Uani 1 1 d . . .
C6 C 0.2435(3) 1.2036(2) 0.98820(19) 0.0373(7) Uani 1 1 d . . .
C7 C 0.2043(3) 1.2828(3) 0.9598(2) 0.0441(8) Uani 1 1 d . . .
H7 H 0.2487 1.3554 0.9830 0.053 Uiso 1 1 calc R . .
C8 C 0.1005(3) 1.2552(3) 0.8976(2) 0.0436(8) Uani 1 1 d . . .
H8 H 0.0759 1.3085 0.8777 0.052 Uiso 1 1 calc R . .
C9 C 0.0321(3) 1.1468(3) 0.8643(2) 0.0419(7) Uani 1 1 d . . .
C10 C 0.0742(3) 1.0713(3) 0.8978(2) 0.0429(7) Uani 1 1 d . . .
H10 H 0.0279 0.9995 0.8781 0.052 Uiso 1 1 calc R . .
C11 C 0.6638(3) 1.2482(3) 1.2325(2) 0.0456(8) Uani 1 1 d . . .
C12 C 0.7429(4) 1.2470(3) 1.2867(2) 0.0505(8) Uani 1 1 d . . .
C13 C 0.9858(4) 1.3569(4) 1.4068(3) 0.0812(14) Uani 1 1 d . . .
H13A H 1.0271 1.3555 1.3579 0.122 Uiso 1 1 calc R . .
H13B H 1.0446 1.3525 1.4516 0.122 Uiso 1 1 calc R . .
H13C H 0.9546 1.4246 1.4281 0.122 Uiso 1 1 calc R . .
C14 C 0.7653(5) 1.2425(6) 1.4628(3) 0.124(3) Uani 1 1 d . . .
H14A H 0.7515 1.3164 1.4908 0.186 Uiso 1 1 calc R . .
H14B H 0.8125 1.2208 1.5039 0.186 Uiso 1 1 calc R . .
H14C H 0.6858 1.1926 1.4406 0.186 Uiso 1 1 calc R . .
C15 C 0.9122(6) 1.1079(4) 1.3314(5) 0.125(3) Uani 1 1 d . . .
H15A H 0.8474 1.0470 1.3269 0.188 Uiso 1 1 calc R . .
H15B H 0.9846 1.1103 1.3702 0.188 Uiso 1 1 calc R . .
H15C H 0.9350 1.0984 1.2753 0.188 Uiso 1 1 calc R . .
C16 C -0.0751(4) 1.1101(3) 0.7980(2) 0.0463(8) Uani 1 1 d . . .
C17 C -0.1612(4) 1.0763(3) 0.7401(2) 0.0535(9) Uani 1 1 d . . .
C18 C -0.3733(5) 1.1317(4) 0.6446(3) 0.0864(15) Uani 1 1 d . . .
H18A H -0.3983 1.1680 0.6996 0.130 Uiso 1 1 calc R . .
H18B H -0.4463 1.1017 0.6007 0.130 Uiso 1 1 calc R . .
H18C H -0.3165 1.1841 0.6305 0.130 Uiso 1 1 calc R . .
C19 C -0.2282(5) 0.9569(4) 0.5481(3) 0.0873(15) Uani 1 1 d . . .
H19A H -0.1684 1.0131 0.5402 0.131 Uiso 1 1 calc R . .
H19B H -0.2952 0.9280 0.4998 0.131 Uiso 1 1 calc R . .
H19C H -0.1872 0.8982 0.5518 0.131 Uiso 1 1 calc R . .
C20 C -0.4020(5) 0.9117(5) 0.6740(4) 0.0925(17) Uani 1 1 d . . .
H20A H -0.3599 0.8520 0.6736 0.139 Uiso 1 1 calc R . .
H20B H -0.4756 0.8837 0.6306 0.139 Uiso 1 1 calc R . .
H20C H -0.4262 0.9442 0.7299 0.139 Uiso 1 1 calc R . .
C21 C 0.5989(4) 0.8798(3) 1.1885(2) 0.0495(9) Uani 1 1 d . . .
H21 H 0.6128 0.9545 1.1960 0.059 Uiso 1 1 calc R . .
C22 C 0.4934(3) 0.8115(3) 1.1305(2) 0.0439(8) Uani 1 1 d . . .
C23 C 0.4773(4) 0.6996(3) 1.1202(3) 0.0583(10) Uani 1 1 d . . .
H23 H 0.4098 0.6490 1.0819 0.070 Uiso 1 1 calc R . .
C24 C 0.5615(3) 0.6651(3) 1.1670(3) 0.0576(10) Uani 1 1 d . . .
H24 H 0.5506 0.5907 1.1604 0.069 Uiso 1 1 calc R . .
C25 C 0.6620(3) 0.7391(3) 1.2236(2) 0.0405(7) Uani 1 1 d . . .
C26 C 0.7584(3) 0.7044(3) 1.2712(2) 0.0416(7) Uani 1 1 d . . .
C27 C 0.8605(4) 0.7794(3) 1.3257(3) 0.0660(11) Uani 1 1 d . . .
H27 H 0.8678 0.8546 1.3357 0.079 Uiso 1 1 calc R . .
C28 C 0.9514(4) 0.7420(4) 1.3649(3) 0.0843(15) Uani 1 1 d . . .
H28 H 1.0207 0.7916 1.4020 0.101 Uiso 1 1 calc R . .
C29 C 0.9392(4) 0.6305(4) 1.3490(3) 0.0684(12) Uani 1 1 d . . .
H29 H 1.0004 0.6029 1.3738 0.082 Uiso 1 1 calc R . .
C30 C 0.8345(4) 0.5618(3) 1.2957(3) 0.0627(10) Uani 1 1 d . . .
H30 H 0.8246 0.4866 1.2862 0.075 Uiso 1 1 calc R . .
C31 C 0.4096(3) 0.8552(3) 1.0844(2) 0.0462(8) Uani 1 1 d . . .
C32 C 0.3431(3) 0.8987(2) 1.0494(2) 0.0407(7) Uani 1 1 d . . .
C33 C -0.1710(3) 0.7595(3) 0.7954(2) 0.0492(8) Uani 1 1 d . . .
H33 H -0.1624 0.8359 0.8117 0.059 Uiso 1 1 calc R . .
C34 C -0.0756(3) 0.7194(3) 0.8300(2) 0.0416(7) Uani 1 1 d . . .
C35 C -0.0914(4) 0.6049(3) 0.8036(2) 0.0535(9) Uani 1 1 d . . .
H35 H -0.0302 0.5728 0.8235 0.064 Uiso 1 1 calc R . .
C36 C -0.1973(3) 0.5392(3) 0.7483(2) 0.0507(9) Uani 1 1 d . . .
H36 H -0.2083 0.4626 0.7314 0.061 Uiso 1 1 calc R . .
C37 C -0.2874(3) 0.5861(3) 0.7177(2) 0.0418(7) Uani 1 1 d . . .
C38 C -0.4038(3) 0.5176(3) 0.6591(2) 0.0467(8) Uani 1 1 d . . .
C39 C -0.4955(4) 0.5653(3) 0.6312(2) 0.0563(9) Uani 1 1 d . . .
H39 H -0.4850 0.6419 0.6486 0.068 Uiso 1 1 calc R . .
C40 C -0.6028(4) 0.4988(4) 0.5775(3) 0.0712(12) Uani 1 1 d . . .
H40 H -0.6657 0.5296 0.5580 0.085 Uiso 1 1 calc R . .
C41 C -0.6150(4) 0.3860(4) 0.5534(3) 0.0739(13) Uani 1 1 d . . .
H41 H -0.6863 0.3388 0.5170 0.089 Uiso 1 1 calc R . .
C42 C -0.5218(4) 0.3450(4) 0.5834(3) 0.0822(14) Uani 1 1 d . . .
H42 H -0.5313 0.2685 0.5668 0.099 Uiso 1 1 calc R . .
C43 C 0.0319(3) 0.7932(3) 0.8887(2) 0.0432(7) Uani 1 1 d . . .
C44 C 0.1212(3) 0.8625(2) 0.9347(2) 0.0387(7) Uani 1 1 d . . .
C45 C 0.8572(4) 0.3604(3) 0.9868(3) 0.0623(10) Uani 1 1 d . . .
H45A H 0.8091 0.2853 0.9652 0.075 Uiso 1 1 calc R . .
H45B H 0.9432 0.3583 1.0065 0.075 Uiso 1 1 calc R . .
Cl1 Cl 0.79371(11) 0.44238(9) 1.07303(7) 0.0723(3) Uani 1 1 d . . .
Cl2 Cl 0.85445(12) 0.41355(11) 0.90245(9) 0.0863(4) Uani 1 1 d . . .

loop_
_atom_site_aniso_label
_atom_site_aniso_U_11
_atom_site_aniso_U_22
_atom_site_aniso_U_33
_atom_site_aniso_U_23
_atom_site_aniso_U_13
_atom_site_aniso_U_12
Pt1 0.04338(8) 0.03276(7) 0.03563(7) 0.01421(5) -0.00207(5) 0.00649(5)
Si1 0.0463(6) 0.0518(5) 0.0507(6) 0.0204(4) -0.0093(4) 0.0123(5)
Si2 0.0468(6) 0.0588(6) 0.0545(6) 0.0242(5) -0.0100(5) 0.0082(5)
N1 0.0400(15) 0.0329(12) 0.0325(13) 0.0124(10) -0.0022(11) 0.0057(11)
N2 0.0437(16) 0.0354(13) 0.0324(13) 0.0121(10) -0.0008(11) 0.0051(11)
N3 0.0508(18) 0.0375(14) 0.0535(17) 0.0134(12) -0.0076(14) 0.0096(13)
N4 0.0567(19) 0.0440(16) 0.0582(18) 0.0181(13) -0.0114(15) 0.0125(14)
N5 0.0475(18) 0.0405(15) 0.0597(18) 0.0177(13) -0.0005(14) 0.0066(13)
N6 0.060(2) 0.0455(18) 0.091(3) 0.0125(17) -0.0169(19) 0.0050(16)
C1 0.051(2) 0.0399(16) 0.0359(16) 0.0137(13) -0.0031(15) 0.0106(15)
C2 0.0448(19) 0.0414(16) 0.0347(16) 0.0131(13) -0.0026(14) 0.0045(14)
C3 0.050(2) 0.0397(17) 0.0423(18) 0.0152(14) -0.0048(16) -0.0005(15)
C4 0.054(2) 0.0353(16) 0.0437(18) 0.0170(13) -0.0051(15) 0.0032(15)
C5 0.0469(19) 0.0321(14) 0.0334(15) 0.0131(12) 0.0025(14) 0.0083(13)
C6 0.0450(19) 0.0324(14) 0.0335(15) 0.0117(12) 0.0013(13) 0.0082(13)
C7 0.055(2) 0.0331(15) 0.0424(17) 0.0144(13) -0.0033(15) 0.0092(14)
C8 0.050(2) 0.0395(16) 0.0452(18) 0.0196(14) 0.0007(15) 0.0134(15)
C9 0.0434(19) 0.0473(18) 0.0376(17) 0.0189(14) -0.0008(14) 0.0125(15)
C10 0.0448(19) 0.0397(16) 0.0437(18) 0.0175(14) -0.0048(15) 0.0077(14)
C11 0.047(2) 0.0422(17) 0.0422(18) 0.0120(14) -0.0036(16) 0.0074(15)
C12 0.051(2) 0.0500(19) 0.0456(19) 0.0136(15) -0.0049(17) 0.0114(17)
C13 0.085(3) 0.078(3) 0.061(3) 0.021(2) -0.020(2) -0.011(3)
C14 0.070(3) 0.243(8) 0.095(4) 0.111(5) 0.006(3) 0.022(4)
C15 0.116(5) 0.064(3) 0.166(6) 0.013(3) -0.045(4) 0.038(3)
C16 0.048(2) 0.0454(18) 0.0492(19) 0.0233(15) -0.0015(17) 0.0115(16)
C17 0.052(2) 0.053(2) 0.056(2) 0.0239(17) -0.0072(18) 0.0100(17)
C18 0.083(3) 0.109(4) 0.092(4) 0.061(3) 0.003(3) 0.040(3)
C19 0.084(4) 0.092(4) 0.067(3) 0.009(2) -0.003(3) 0.015(3)
C20 0.075(4) 0.090(4) 0.109(4) 0.048(3) -0.011(3) -0.010(3)
C21 0.052(2) 0.0362(16) 0.059(2) 0.0171(15) -0.0035(18) 0.0119(15)
C22 0.047(2) 0.0413(17) 0.0485(19) 0.0218(14) 0.0005(16) 0.0136(15)
C23 0.050(2) 0.0412(18) 0.078(3) 0.0253(17) -0.0186(19) 0.0011(16)
C24 0.056(2) 0.0377(17) 0.080(3) 0.0316(17) -0.013(2) 0.0009(16)
C25 0.0428(19) 0.0402(16) 0.0408(17) 0.0176(13) 0.0016(14) 0.0108(14)
C26 0.0457(19) 0.0421(17) 0.0384(16) 0.0169(13) -0.0003(14) 0.0108(15)
C27 0.068(3) 0.047(2) 0.075(3) 0.0255(19) -0.026(2) 0.0021(19)
C28 0.075(3) 0.067(3) 0.095(3) 0.031(2) -0.046(3) -0.002(2)
C29 0.060(3) 0.070(3) 0.074(3) 0.032(2) -0.021(2) 0.016(2)
C30 0.071(3) 0.049(2) 0.068(3) 0.0243(18) -0.013(2) 0.018(2)
C31 0.053(2) 0.0421(17) 0.0471(19) 0.0207(14) -0.0024(16) 0.0146(16)
C32 0.0450(19) 0.0303(14) 0.0431(17) 0.0119(13) 0.0004(15) 0.0032(14)
C33 0.048(2) 0.0384(17) 0.059(2) 0.0177(15) 0.0017(18) 0.0059(15)
C34 0.045(2) 0.0394(16) 0.0392(17) 0.0156(13) 0.0021(15) 0.0037(14)
C35 0.058(2) 0.0407(18) 0.059(2) 0.0203(16) -0.0109(18) 0.0064(16)
C36 0.055(2) 0.0330(16) 0.057(2) 0.0144(14) -0.0112(17) 0.0041(15)
C37 0.0449(19) 0.0384(16) 0.0411(17) 0.0135(13) 0.0062(15) 0.0075(14)
C38 0.045(2) 0.0443(18) 0.0470(19) 0.0126(14) 0.0048(16) 0.0067(15)
C39 0.055(2) 0.050(2) 0.057(2) 0.0117(16) -0.0013(18) 0.0127(18)
C40 0.058(3) 0.074(3) 0.072(3) 0.019(2) -0.009(2) 0.014(2)
C41 0.052(3) 0.070(3) 0.075(3) 0.007(2) -0.011(2) -0.005(2)
C42 0.069(3) 0.047(2) 0.104(4) 0.008(2) -0.021(3) 0.001(2)
C43 0.048(2) 0.0385(16) 0.0421(18) 0.0168(13) 0.0024(15) 0.0037(15)
C44 0.0441(19) 0.0338(15) 0.0391(16) 0.0149(13) 0.0015(14) 0.0094(14)
C45 0.067(3) 0.054(2) 0.072(3) 0.0295(19) 0.012(2) 0.0144(19)
Cl1 0.0704(7) 0.0714(7) 0.0753(7) 0.0243(5) 0.0118(6) 0.0190(5)
Cl2 0.0820(8) 0.1065(9) 0.0972(9) 0.0664(8) 0.0212(7) 0.0230(7)

loop_
_atom_type_symbol
_atom_type_description
_atom_type_scat_dispersion_real
_atom_type_scat_dispersion_imag
_atom_type_scat_source
C C 0.0033 0.0016 'International Tables Vol C Tables 4.2.6.8 and 6.1.1.4'
N N 0.0061 0.0033 'International Tables Vol C Tables 4.2.6.8 and 6.1.1.4'
Si Si 0.0817 0.0704 'International Tables Vol C Tables 4.2.6.8 and 6.1.1.4'
Cl Cl 0.1484 0.1585 'International Tables Vol C Tables 4.2.6.8 and 6.1.1.4'
Pt Pt -1.7033 8.3905 'International Tables Vol C Tables 4.2.6.8 and 6.1.1.4'
H H 0.0000 0.0000 'International Tables Vol C Tables 4.2.6.8 and 6.1.1.4'

loop_
_geom_angle_atom_site_label_1
_geom_angle_atom_site_label_2
_geom_angle_atom_site_label_3
_geom_angle
_geom_angle_site_symmetry_1
_geom_angle_site_symmetry_3
_geom_angle_publ_flag
C44 Pt1 C32 92.65(13) . . ?
C44 Pt1 N2 94.14(12) . . ?
C32 Pt1 N2 173.15(11) . . ?
C44 Pt1 N1 173.16(11) . . ?
C32 Pt1 N1 94.18(12) . . ?
N2 Pt1 N1 79.04(10) . . ?
C14 Si1 C12 106.4(2) . . ?
C14 Si1 C15 111.8(4) . . ?
C12 Si1 C15 108.6(2) . . ?
C14 Si1 C13 111.1(3) . . ?
C12 Si1 C13 109.0(2) . . ?
C15 Si1 C13 109.9(3) . . ?
C17 Si2 C18 108.7(2) . . ?
C17 Si2 C20 107.4(2) . . ?
C18 Si2 C20 111.3(3) . . ?
C17 Si2 C19 107.6(2) . . ?
C18 Si2 C19 110.1(2) . . ?
C20 Si2 C19 111.7(3) . . ?
C1 N1 C5 119.5(3) . . ?
C1 N1 Pt1 125.6(2) . . ?
C5 N1 Pt1 114.8(2) . . ?
C10 N2 C6 118.3(3) . . ?
C10 N2 Pt1 125.8(2) . . ?
C6 N2 Pt1 115.8(2) . . ?
C21 N3 C25 118.0(3) . . ?
C30 N4 C26 118.0(3) . . ?
C33 N5 C37 117.6(3) . . ?
C42 N6 C38 117.4(4) . . ?
N1 C1 C2 123.0(3) . . ?
N1 C1 H1 118.5 . . ?
C2 C1 H1 118.5 . . ?
C1 C2 C3 117.6(3) . . ?
C1 C2 C11 118.2(3) . . ?
C3 C2 C11 124.1(3) . . ?
C4 C3 C2 119.6(3) . . ?
C4 C3 H3 120.2 . . ?
C2 C3 H3 120.2 . . ?
C3 C4 C5 120.4(3) . . ?
C3 C4 H4 119.8 . . ?
C5 C4 H4 119.8 . . ?
N1 C5 C4 119.8(3) . . ?
N1 C5 C6 115.7(3) . . ?
C4 C5 C6 124.5(3) . . ?
N2 C6 C7 120.8(3) . . ?
N2 C6 C5 114.5(3) . . ?
C7 C6 C5 124.7(3) . . ?
C8 C7 C6 120.6(3) . . ?
C8 C7 H7 119.7 . . ?
C6 C7 H7 119.7 . . ?
C7 C8 C9 119.7(3) . . ?
C7 C8 H8 120.2 . . ?
C9 C8 H8 120.2 . . ?
C8 C9 C10 117.0(3) . . ?
C8 C9 C16 123.5(3) . . ?
C10 C9 C16 119.5(3) . . ?
N2 C10 C9 123.6(3) . . ?
N2 C10 H10 118.2 . . ?
C9 C10 H10 118.2 . . ?
C12 C11 C2 176.3(4) . . ?
C11 C12 Si1 175.0(4) . . ?
Si1 C13 H13A 109.5 . . ?
Si1 C13 H13B 109.5 . . ?
H13A C13 H13B 109.5 . . ?
Si1 C13 H13C 109.5 . . ?
H13A C13 H13C 109.5 . . ?
H13B C13 H13C 109.5 . . ?
Si1 C14 H14A 109.5 . . ?
Si1 C14 H14B 109.5 . . ?
H14A C14 H14B 109.5 . . ?
Si1 C14 H14C 109.5 . . ?
H14A C14 H14C 109.5 . . ?
H14B C14 H14C 109.5 . . ?
Si1 C15 H15A 109.5 . . ?
Si1 C15 H15B 109.5 . . ?
H15A C15 H15B 109.5 . . ?
Si1 C15 H15C 109.5 . . ?
H15A C15 H15C 109.5 . . ?
H15B C15 H15C 109.5 . . ?
C17 C16 C9 176.8(4) . . ?
C16 C17 Si2 177.7(3) . . ?
Si2 C18 H18A 109.5 . . ?
Si2 C18 H18B 109.5 . . ?
H18A C18 H18B 109.5 . . ?
Si2 C18 H18C 109.5 . . ?
H18A C18 H18C 109.5 . . ?
H18B C18 H18C 109.5 . . ?
Si2 C19 H19A 109.5 . . ?
Si2 C19 H19B 109.5 . . ?
H19A C19 H19B 109.5 . . ?
Si2 C19 H19C 109.5 . . ?
H19A C19 H19C 109.5 . . ?
H19B C19 H19C 109.5 . . ?
Si2 C20 H20A 109.5 . . ?
Si2 C20 H20B 109.5 . . ?
H20A C20 H20B 109.5 . . ?
Si2 C20 H20C 109.5 . . ?
H20A C20 H20C 109.5 . . ?
H20B C20 H20C 109.5 . . ?
N3 C21 C22 125.3(3) . . ?
N3 C21 H21 117.3 . . ?
C22 C21 H21 117.3 . . ?
C21 C22 C23 115.4(3) . . ?
C21 C22 C31 121.2(3) . . ?
C23 C22 C31 123.4(3) . . ?
C24 C23 C22 119.6(3) . . ?
C24 C23 H23 120.2 . . ?
C22 C23 H23 120.2 . . ?
C23 C24 C25 120.8(3) . . ?
C23 C24 H24 119.6 . . ?
C25 C24 H24 119.6 . . ?
N3 C25 C24 120.9(3) . . ?
N3 C25 C26 116.5(3) . . ?
C24 C25 C26 122.5(3) . . ?
N4 C26 C27 121.5(3) . . ?
N4 C26 C25 116.9(3) . . ?
C27 C26 C25 121.6(3) . . ?
C28 C27 C26 119.3(4) . . ?
C28 C27 H27 120.4 . . ?
C26 C27 H27 120.4 . . ?
C27 C28 C29 119.5(4) . . ?
C27 C28 H28 120.3 . . ?
C29 C28 H28 120.3 . . ?
C30 C29 C28 117.7(4) . . ?
C30 C29 H29 121.1 . . ?
C28 C29 H29 121.1 . . ?
N4 C30 C29 124.0(4) . . ?
N4 C30 H30 118.0 . . ?
C29 C30 H30 118.0 . . ?
C32 C31 C22 175.8(4) . . ?
C31 C32 Pt1 171.9(3) . . ?
N5 C33 C34 125.1(3) . . ?
N5 C33 H33 117.4 . . ?
C34 C33 H33 117.4 . . ?
C35 C34 C33 115.8(3) . . ?
C35 C34 C43 123.0(3) . . ?
C33 C34 C43 121.3(3) . . ?
C36 C35 C34 120.0(3) . . ?
C36 C35 H35 120.0 . . ?
C34 C35 H35 120.0 . . ?
C35 C36 C37 120.3(3) . . ?
C35 C36 H36 119.8 . . ?
C37 C36 H36 119.8 . . ?
N5 C37 C36 121.2(3) . . ?
N5 C37 C38 117.1(3) . . ?
C36 C37 C38 121.7(3) . . ?
N6 C38 C39 121.7(3) . . ?
N6 C38 C37 117.0(3) . . ?
C39 C38 C37 121.4(3) . . ?
C38 C39 C40 119.6(4) . . ?
C38 C39 H39 120.2 . . ?
C40 C39 H39 120.2 . . ?
C41 C40 C39 118.5(4) . . ?
C41 C40 H40 120.8 . . ?
C39 C40 H40 120.8 . . ?
C42 C41 C40 118.8(4) . . ?
C42 C41 H41 120.6 . . ?
C40 C41 H41 120.6 . . ?
N6 C42 C41 124.1(4) . . ?
N6 C42 H42 117.9 . . ?
C41 C42 H42 117.9 . . ?
C44 C43 C34 174.0(4) . . ?
C43 C44 Pt1 171.6(3) . . ?
Cl1 C45 Cl2 110.6(2) . . ?
Cl1 C45 H45A 109.5 . . ?
Cl2 C45 H45A 109.5 . . ?
Cl1 C45 H45B 109.5 . . ?
Cl2 C45 H45B 109.5 . . ?
H45A C45 H45B 108.1 . . ?

loop_
_geom_bond_atom_site_label_1
_geom_bond_atom_site_label_2
_geom_bond_distance
_geom_bond_site_symmetry_2
_geom_bond_publ_flag
Pt1 C44 1.937(3) . ?
Pt1 C32 1.943(3) . ?
Pt1 N2 2.058(3) . ?
Pt1 N1 2.063(3) . ?
Si1 C14 1.833(5) . ?
Si1 C12 1.837(4) . ?
Si1 C15 1.841(5) . ?
Si1 C13 1.841(4) . ?
Si2 C17 1.839(4) . ?
Si2 C18 1.847(5) . ?
Si2 C20 1.861(5) . ?
Si2 C19 1.875(4) . ?
N1 C1 1.333(4) . ?
N1 C5 1.372(4) . ?
N2 C10 1.341(4) . ?
N2 C6 1.369(4) . ?
N3 C21 1.327(4) . ?
N3 C25 1.344(4) . ?
N4 C30 1.333(5) . ?
N4 C26 1.340(4) . ?
N5 C33 1.335(4) . ?
N5 C37 1.349(4) . ?
N6 C42 1.336(5) . ?
N6 C38 1.343(5) . ?
C1 C2 1.394(4) . ?
C1 H1 0.9300 . ?
C2 C3 1.398(5) . ?
C2 C11 1.430(5) . ?
C3 C4 1.372(5) . ?
C3 H3 0.9300 . ?
C4 C5 1.394(4) . ?
C4 H4 0.9300 . ?
C5 C6 1.458(4) . ?
C6 C7 1.381(4) . ?
C7 C8 1.371(5) . ?
C7 H7 0.9300 . ?
C8 C9 1.396(5) . ?
C8 H8 0.9300 . ?
C9 C10 1.400(4) . ?
C9 C16 1.429(5) . ?
C10 H10 0.9300 . ?
C11 C12 1.193(5) . ?
C13 H13A 0.9600 . ?
C13 H13B 0.9600 . ?
C13 H13C 0.9600 . ?
C14 H14A 0.9600 . ?
C14 H14B 0.9600 . ?
C14 H14C 0.9600 . ?
C15 H15A 0.9600 . ?
C15 H15B 0.9600 . ?
C15 H15C 0.9600 . ?
C16 C17 1.191(5) . ?
C18 H18A 0.9600 . ?
C18 H18B 0.9600 . ?
C18 H18C 0.9600 . ?
C19 H19A 0.9600 . ?
C19 H19B 0.9600 . ?
C19 H19C 0.9600 . ?
C20 H20A 0.9600 . ?
C20 H20B 0.9600 . ?
C20 H20C 0.9600 . ?
C21 C22 1.395(5) . ?
C21 H21 0.9300 . ?
C22 C23 1.397(5) . ?
C22 C31 1.439(5) . ?
C23 C24 1.372(5) . ?
C23 H23 0.9300 . ?
C24 C25 1.375(5) . ?
C24 H24 0.9300 . ?
C25 C26 1.471(4) . ?
C26 C27 1.379(5) . ?
C27 C28 1.374(6) . ?
C27 H27 0.9300 . ?
C28 C29 1.375(6) . ?
C28 H28 0.9300 . ?
C29 C30 1.362(6) . ?
C29 H29 0.9300 . ?
C30 H30 0.9300 . ?
C31 C32 1.207(5) . ?
C33 C34 1.393(5) . ?
C33 H33 0.9300 . ?
C34 C35 1.388(4) . ?
C34 C43 1.436(5) . ?
C35 C36 1.372(5) . ?
C35 H35 0.9300 . ?
C36 C37 1.376(5) . ?
C36 H36 0.9300 . ?
C37 C38 1.481(5) . ?
C38 C39 1.375(5) . ?
C39 C40 1.376(5) . ?
C39 H39 0.9300 . ?
C40 C41 1.374(6) . ?
C40 H40 0.9300 . ?
C41 C42 1.347(6) . ?
C41 H41 0.9300 . ?
C42 H42 0.9300 . ?
C43 C44 1.216(5) . ?
C45 Cl1 1.741(4) . ?
C45 Cl2 1.767(4) . ?
C45 H45A 0.9700 . ?
C45 H45B 0.9700 . ?

loop_
_geom_hbond_atom_site_label_D
_geom_hbond_atom_site_label_H
_geom_hbond_atom_site_label_A
_geom_hbond_distance_DH
_geom_hbond_distance_HA
_geom_hbond_distance_DA
_geom_hbond_angle_DHA
_geom_hbond_site_symmetry_A
C3 H3 N4 0.93 2.62 3.546(5) 174.8 1_565
C23 H23 Cl2 0.93 2.93 3.625(4) 132.6 2_667
C45 H45A Cg1 0.97 2.58 3.502 158.8 2_667
